data_4083483
loop_
_publ_author_name
'Kim, So Han'
'Ahn, Duseong'
'Go, Min Jeong'
'Park, Myung Hwan'
'Kim, Min'
'Lee, Junseong'
'Kim, Youngjo'

_publ_section_title
;
 Dinuclear Aluminum Complexes as Catalysts for Cycloaddition of CO2to
 Epoxides
;
_journal_issue 11
_journal_name_full Organometallics
_journal_page_first 2770
_journal_paper_doi 10.1021/om500257j
_journal_volume 33
_journal_year 2014
_chemical_formula_sum 'C20 H48 Al2 N4 O2'
_chemical_formula_weight 430.58
_chemical_name_systematic
; 
 ? 
;
_space_group_IT_number 14
_symmetry_cell_setting monoclinic
_symmetry_space_group_name_Hall '-P 2yn'
_symmetry_space_group_name_H-M 'P 1 21/n 1'
_atom_sites_solution_hydrogens geom
_atom_sites_solution_primary direct
_atom_sites_solution_secondary difmap
_audit_creation_method SHELXL-97
_cell_angle_alpha 90.00
_cell_angle_beta 94.980(3)
_cell_angle_gamma 90.00
_cell_formula_units_Z 4
_cell_length_a 14.8598(17)
_cell_length_b 10.6611(13)
_cell_length_c 17.406(2)
_cell_measurement_reflns_used 1577
_cell_measurement_temperature 296(2)
_cell_measurement_theta_max 21.92
_cell_measurement_theta_min 4.61
_cell_volume 2747.1(6)
_computing_cell_refinement 'Bruker SAINT'
_computing_data_collection 'Bruker APEX2'
_computing_data_reduction 'Bruker SAINT'
_computing_molecular_graphics 'Bruker SHELXTL'
_computing_publication_material 'Bruker SHELXTL'
_computing_structure_refinement 'SHELXL-97 (Sheldrick, 2008)'
_computing_structure_solution 'SHELXS-97 (Sheldrick, 2008)'
_diffrn_ambient_temperature 296(2)
_diffrn_measured_fraction_theta_full 0.985
_diffrn_measured_fraction_theta_max 0.985
_diffrn_measurement_device_type 'CCD area detector'
_diffrn_measurement_method 'phi and omega scans'
_diffrn_radiation_monochromator graphite
_diffrn_radiation_source 'fine-focus sealed tube'
_diffrn_radiation_type MoK\a
_diffrn_radiation_wavelength 0.71073
_diffrn_reflns_av_R_equivalents 0.1049
_diffrn_reflns_av_sigmaI/netI 0.0844
_diffrn_reflns_limit_h_max 17
_diffrn_reflns_limit_h_min -17
_diffrn_reflns_limit_k_max 12
_diffrn_reflns_limit_k_min -12
_diffrn_reflns_limit_l_max 20
_diffrn_reflns_limit_l_min -20
_diffrn_reflns_number 18270
_diffrn_reflns_theta_full 25.00
_diffrn_reflns_theta_max 25.00
_diffrn_reflns_theta_min 4.61
_exptl_absorpt_coefficient_mu 0.125
_exptl_absorpt_correction_T_max 0.9938
_exptl_absorpt_correction_T_min 0.9876
_exptl_absorpt_correction_type empirical
_exptl_absorpt_process_details SADABS
_exptl_crystal_colour white
_exptl_crystal_density_diffrn 1.041
_exptl_crystal_density_method 'not measured'
_exptl_crystal_description block
_exptl_crystal_F_000 952
_exptl_crystal_size_max 0.10
_exptl_crystal_size_mid 0.06
_exptl_crystal_size_min 0.05
_refine_diff_density_max 0.602
_refine_diff_density_min -0.250
_refine_diff_density_rms 0.052
_refine_ls_extinction_method none
_refine_ls_goodness_of_fit_ref 1.019
_refine_ls_hydrogen_treatment constr
_refine_ls_matrix_type full
_refine_ls_number_parameters 265
_refine_ls_number_reflns 4764
_refine_ls_number_restraints 0
_refine_ls_restrained_S_all 1.019
_refine_ls_R_factor_all 0.1025
_refine_ls_R_factor_gt 0.0553
_refine_ls_shift/su_max 0.013
_refine_ls_shift/su_mean 0.000
_refine_ls_structure_factor_coef Fsqd
_refine_ls_weighting_details 'calc w=1/[\s^2^(Fo^2^)+(0.0569P)^2^+0.8187P] where P=(Fo^2^+2Fc^2^)/3'
_refine_ls_weighting_scheme calc
_refine_ls_wR_factor_gt 0.1194
_refine_ls_wR_factor_ref 0.1400
_reflns_number_gt 3043
_reflns_number_total 4764
_reflns_threshold_expression >2sigma(I)
_cod_data_source_file om500257j_si_002.cif
_cod_data_source_block compound3
_cod_depositor_comments
;
The following automatic conversions were performed:

'_symmetry_cell_setting' value 'Monoclinic' changed to 'monoclinic'
according to
/usr/data/users/saulius/crontab/automatic-downloads/rss-feeds/ACS/lib/dictionaries/cif_core.dic
dictionary named 'cif_core.dic' version 2.4.2 from
2011-04-26.

'_refine_ls_hydrogen_treatment' value 'Constr' changed
to 'constr' according to
/usr/data/users/saulius/crontab/automatic-downloads/rss-feeds/ACS/lib/dictionaries/cif_core.dic
dictionary named 'cif_core.dic' version 2.4.2 from 2011-04-26.

Automatic conversion script
Id: cif_fix_values 2281 2013-09-26 08:29:07Z andrius 

 Adding full bibliography for 4083481--4083484.cif.
;
_cod_original_cell_volume 2747.0(6)
_cod_original_sg_symbol_H-M 'P2(1)/n  '
_cod_database_code 4083483

loop_
_symmetry_equiv_pos_as_xyz
'x, y, z'
'-x+1/2, y+1/2, -z+1/2'
'-x, -y, -z'
'x-1/2, -y-1/2, z-1/2'

loop_
_atom_site_label
_atom_site_type_symbol
_atom_site_fract_x
_atom_site_fract_y
_atom_site_fract_z
_atom_site_U_iso_or_equiv
_atom_site_adp_type
_atom_site_occupancy
_atom_site_symmetry_multiplicity
_atom_site_calc_flag
_atom_site_refinement_flags
Al1 Al 0.88854(5) 0.03787(8) 0.15078(5) 0.0225(2) Uani 1 1 d .
Al2 Al 0.72098(6) -0.00716(8) 0.04676(5) 0.0248(2) Uani 1 1 d .
C1 C 0.8255(2) -0.2271(3) 0.09209(18) 0.0287(7) Uani 1 1 d .
C4 C 0.7294(2) -0.2770(3) 0.07732(18) 0.0311(7) Uani 1 1 d .
H4A H 0.7305 -0.3639 0.0610 0.037 Uiso 1 1 calc R
H4B H 0.6986 -0.2721 0.1241 0.037 Uiso 1 1 calc R
C3 C 0.8680(2) -0.2816(3) 0.1677(2) 0.0409(9) Uani 1 1 d .
H3A H 0.9283 -0.2498 0.1778 0.061 Uiso 1 1 calc R
H3B H 0.8699 -0.3714 0.1639 0.061 Uiso 1 1 calc R
H3C H 0.8327 -0.2580 0.2090 0.061 Uiso 1 1 calc R
C6 C 0.5666(2) -0.3536(3) -0.03668(19) 0.0374(8) Uani 1 1 d .
H6A H 0.5867 -0.4208 -0.0017 0.045 Uiso 1 1 calc R
H6B H 0.5021 -0.3633 -0.0494 0.045 Uiso 1 1 calc R
C5 C 0.5846(2) -0.2292(3) 0.00305(19) 0.0354(8) Uani 1 1 d .
H5A H 0.5548 -0.1634 -0.0282 0.042 Uiso 1 1 calc R
H5B H 0.5584 -0.2303 0.0522 0.042 Uiso 1 1 calc R
C2 C 0.8817(2) -0.2604(3) 0.0256(2) 0.0445(9) Uani 1 1 d .
H2A H 0.8550 -0.2232 -0.0211 0.067 Uiso 1 1 calc R
H2B H 0.8835 -0.3498 0.0198 0.067 Uiso 1 1 calc R
H2C H 0.9421 -0.2290 0.0365 0.067 Uiso 1 1 calc R
C7 C 0.6139(3) -0.4947(4) -0.1329(2) 0.0599(11) Uani 1 1 d .
H7A H 0.5530 -0.5256 -0.1400 0.090 Uiso 1 1 calc R
H7B H 0.6479 -0.5446 -0.0948 0.090 Uiso 1 1 calc R
H7C H 0.6411 -0.4997 -0.1809 0.090 Uiso 1 1 calc R
C8 C 0.5706(3) -0.2848(4) -0.1687(2) 0.0527(10) Uani 1 1 d .
H8A H 0.5091 -0.3105 -0.1805 0.079 Uiso 1 1 calc R
H8B H 0.6029 -0.2929 -0.2139 0.079 Uiso 1 1 calc R
H8C H 0.5721 -0.1989 -0.1521 0.079 Uiso 1 1 calc R
C10 C 0.6199(2) 0.0196(3) 0.11246(19) 0.0384(8) Uani 1 1 d .
H10A H 0.6263 -0.0365 0.1557 0.058 Uiso 1 1 calc R
H10B H 0.5635 0.0036 0.0828 0.058 Uiso 1 1 calc R
H10C H 0.6210 0.1047 0.1306 0.058 Uiso 1 1 calc R
C9 C 0.7104(2) 0.0354(3) -0.06469(18) 0.0425(9) Uani 1 1 d .
H9A H 0.7674 0.0221 -0.0853 0.064 Uiso 1 1 calc R
H9B H 0.6931 0.1218 -0.0712 0.064 Uiso 1 1 calc R
H9C H 0.6654 -0.0170 -0.0914 0.064 Uiso 1 1 calc R
C15 C 0.9834(2) 0.2620(3) 0.24596(17) 0.0315(7) Uani 1 1 d .
H15A H 1.0244 0.1939 0.2613 0.038 Uiso 1 1 calc R
H15B H 0.9400 0.2687 0.2843 0.038 Uiso 1 1 calc R
C16 C 1.0365(2) 0.3832(3) 0.24473(18) 0.0351(8) Uani 1 1 d .
H16A H 0.9952 0.4530 0.2354 0.042 Uiso 1 1 calc R
H16B H 1.0699 0.3959 0.2945 0.042 Uiso 1 1 calc R
C11 C 0.8049(2) 0.2574(3) 0.07778(18) 0.0296(7) Uani 1 1 d .
C14 C 0.8531(2) 0.3074(3) 0.15182(18) 0.0322(7) Uani 1 1 d .
H14A H 0.8695 0.3946 0.1453 0.039 Uiso 1 1 calc R
H14B H 0.8137 0.3022 0.1934 0.039 Uiso 1 1 calc R
C12 C 0.7094(2) 0.3102(3) 0.0679(2) 0.0419(9) Uani 1 1 d .
H12A H 0.6790 0.2789 0.0208 0.063 Uiso 1 1 calc R
H12B H 0.7121 0.4001 0.0659 0.063 Uiso 1 1 calc R
H12C H 0.6770 0.2849 0.1107 0.063 Uiso 1 1 calc R
C13 C 0.8565(2) 0.2891(3) 0.00820(19) 0.0437(9) Uani 1 1 d .
H13A H 0.9152 0.2510 0.0143 0.066 Uiso 1 1 calc R
H13B H 0.8629 0.3785 0.0045 0.066 Uiso 1 1 calc R
H13C H 0.8239 0.2579 -0.0379 0.066 Uiso 1 1 calc R
C17 C 1.1772(2) 0.3007(4) 0.2065(2) 0.0514(10) Uani 1 1 d .
H17A H 1.2060 0.3285 0.2551 0.077 Uiso 1 1 calc R
H17B H 1.2193 0.3057 0.1678 0.077 Uiso 1 1 calc R
H17C H 1.1576 0.2154 0.2112 0.077 Uiso 1 1 calc R
C20 C 0.8491(2) 0.0149(3) 0.25594(16) 0.0315(7) Uani 1 1 d .
H20A H 0.8842 0.0683 0.2915 0.047 Uiso 1 1 calc R
H20B H 0.8576 -0.0710 0.2714 0.047 Uiso 1 1 calc R
H20C H 0.7863 0.0364 0.2558 0.047 Uiso 1 1 calc R
C19 C 1.01235(19) -0.0093(3) 0.12590(18) 0.0328(7) Uani 1 1 d .
H19A H 1.0196 0.0112 0.0731 0.049 Uiso 1 1 calc R
H19B H 1.0210 -0.0978 0.1336 0.049 Uiso 1 1 calc R
H19C H 1.0561 0.0359 0.1590 0.049 Uiso 1 1 calc R
O1 O 0.81773(12) -0.09357(18) 0.09693(10) 0.0237(5) Uani 1 1 d .
O2 O 0.80343(12) 0.12336(18) 0.08640(11) 0.0243(5) Uani 1 1 d .
N1 N 0.68230(15) -0.1995(2) 0.01640(14) 0.0292(6) Uani 1 1 d .
N3 N 0.93476(16) 0.2311(2) 0.17034(14) 0.0276(6) Uani 1 1 d .
N2 N 0.61306(17) -0.3639(3) -0.10720(16) 0.0376(7) Uani 1 1 d .
N4 N 1.09959(18) 0.3800(3) 0.18462(15) 0.0405(7) Uani 1 1 d .
C18 C 1.1301(3) 0.5056(4) 0.1679(3) 0.0686(13) Uani 1 1 d .
H18A H 1.1592 0.5422 0.2139 0.103 Uiso 1 1 calc R
H18B H 1.0792 0.5562 0.1497 0.103 Uiso 1 1 calc R
H18C H 1.1720 0.5016 0.1290 0.103 Uiso 1 1 calc R

loop_
_atom_site_aniso_label
_atom_site_aniso_U_11
_atom_site_aniso_U_22
_atom_site_aniso_U_33
_atom_site_aniso_U_23
_atom_site_aniso_U_13
_atom_site_aniso_U_12
Al1 0.0210(4) 0.0227(5) 0.0238(4) 0.0001(4) 0.0024(3) 0.0016(4)
Al2 0.0222(4) 0.0256(5) 0.0260(5) 0.0012(4) -0.0009(4) 0.0009(4)
C1 0.0294(16) 0.0162(17) 0.0398(18) -0.0020(14) -0.0017(14) 0.0041(13)
C4 0.0320(17) 0.0218(18) 0.0389(18) 0.0005(14) -0.0005(14) -0.0024(13)
C3 0.042(2) 0.0215(19) 0.055(2) 0.0056(16) -0.0147(17) -0.0006(15)
C6 0.0245(17) 0.041(2) 0.045(2) -0.0003(16) -0.0054(15) -0.0091(15)
C5 0.0243(16) 0.039(2) 0.0420(19) -0.0016(16) 0.0000(14) -0.0039(15)
C2 0.0369(19) 0.042(2) 0.055(2) -0.0201(18) 0.0057(17) 0.0042(17)
C7 0.056(2) 0.051(3) 0.070(3) -0.021(2) -0.009(2) -0.002(2)
C8 0.048(2) 0.063(3) 0.045(2) 0.000(2) -0.0106(18) -0.001(2)
C10 0.0299(17) 0.038(2) 0.048(2) -0.0052(16) 0.0056(15) 0.0029(15)
C9 0.050(2) 0.039(2) 0.0359(18) 0.0042(16) -0.0092(16) -0.0067(17)
C15 0.0322(17) 0.034(2) 0.0275(16) 0.0006(14) 0.0015(14) -0.0038(15)
C16 0.0325(17) 0.037(2) 0.0353(18) -0.0060(15) 0.0005(15) -0.0042(15)
C11 0.0330(17) 0.0196(18) 0.0360(17) 0.0044(14) 0.0011(14) 0.0037(13)
C14 0.0330(17) 0.0203(18) 0.0429(19) -0.0037(15) 0.0013(15) 0.0004(14)
C12 0.042(2) 0.0240(19) 0.058(2) 0.0006(16) -0.0083(17) 0.0087(15)
C13 0.052(2) 0.038(2) 0.0402(19) 0.0118(17) -0.0018(17) -0.0111(17)
C17 0.036(2) 0.064(3) 0.054(2) -0.008(2) 0.0062(18) -0.0041(19)
C20 0.0320(17) 0.032(2) 0.0312(17) 0.0007(14) 0.0042(13) -0.0021(14)
C19 0.0271(16) 0.032(2) 0.0385(18) -0.0041(15) 0.0022(13) -0.0018(14)
O1 0.0237(11) 0.0181(12) 0.0288(11) -0.0017(9) -0.0007(9) -0.0002(8)
O2 0.0260(11) 0.0194(12) 0.0271(11) 0.0012(9) 0.0002(9) 0.0005(8)
N1 0.0207(13) 0.0285(15) 0.0372(14) 0.0020(12) -0.0044(11) -0.0022(11)
N3 0.0278(13) 0.0230(14) 0.0307(14) -0.0016(11) -0.0037(11) 0.0014(11)
N2 0.0325(15) 0.0369(17) 0.0416(16) -0.0073(13) -0.0078(13) -0.0037(13)
N4 0.0375(16) 0.0488(19) 0.0352(16) 0.0006(14) 0.0031(13) -0.0096(14)
C18 0.061(3) 0.069(3) 0.077(3) 0.022(2) 0.009(2) -0.017(2)

loop_
_atom_type_symbol
_atom_type_description
_atom_type_scat_dispersion_real
_atom_type_scat_dispersion_imag
_atom_type_scat_source
C C 0.0033 0.0016 'International Tables Vol C Tables 4.2.6.8 and 6.1.1.4'
H H 0.0000 0.0000 'International Tables Vol C Tables 4.2.6.8 and 6.1.1.4'
N N 0.0061 0.0033 'International Tables Vol C Tables 4.2.6.8 and 6.1.1.4'
O O 0.0106 0.0060 'International Tables Vol C Tables 4.2.6.8 and 6.1.1.4'
Al Al 0.0645 0.0514 'International Tables Vol C Tables 4.2.6.8 and 6.1.1.4'

loop_
_geom_angle_atom_site_label_1
_geom_angle_atom_site_label_2
_geom_angle_atom_site_label_3
_geom_angle
O2 Al1 O1 75.57(9)
O2 Al1 C20 112.15(11)
O1 Al1 C20 99.50(11)
O2 Al1 C19 125.96(12)
O1 Al1 C19 100.64(11)
C20 Al1 C19 121.47(14)
O2 Al1 N3 79.62(9)
O1 Al1 N3 154.55(9)
C20 Al1 N3 94.95(12)
C19 Al1 N3 89.32(12)
O2 Al1 Al2 39.11(6)
O1 Al1 Al2 37.26(6)
C20 Al1 Al2 103.98(9)
C19 Al1 Al2 124.39(10)
N3 Al1 Al2 118.64(7)
O1 Al2 O2 75.51(9)
O1 Al2 C9 124.38(13)
O2 Al2 C9 100.23(12)
O1 Al2 C10 113.16(12)
O2 Al2 C10 100.25(12)
C9 Al2 C10 121.99(15)
O1 Al2 N1 79.92(9)
O2 Al2 N1 154.79(10)
C9 Al2 N1 88.94(13)
C10 Al2 N1 94.48(12)
O1 Al2 Al1 39.25(6)
O2 Al2 Al1 37.07(6)
C9 Al2 Al1 123.15(11)
C10 Al2 Al1 105.08(10)
N1 Al2 Al1 119.07(7)
O1 C1 C3 111.0(2)
O1 C1 C4 106.1(2)
C3 C1 C4 108.9(3)
O1 C1 C2 109.2(3)
C3 C1 C2 110.6(3)
C4 C1 C2 110.9(3)
N1 C4 C1 107.8(2)
N2 C6 C5 111.9(3)
N1 C5 C6 113.0(3)
N3 C15 C16 113.0(2)
N4 C16 C15 110.9(3)
O2 C11 C14 105.8(2)
O2 C11 C12 110.9(2)
C14 C11 C12 109.4(3)
O2 C11 C13 108.5(2)
C14 C11 C13 111.3(3)
C12 C11 C13 110.8(3)
N3 C14 C11 108.1(2)
C1 O1 Al2 121.87(17)
C1 O1 Al1 134.61(17)
Al2 O1 Al1 103.49(10)
C11 O2 Al1 122.41(17)
C11 O2 Al2 133.68(17)
Al1 O2 Al2 103.81(10)
C4 N1 C5 113.0(2)
C4 N1 Al2 104.71(17)
C5 N1 Al2 118.14(19)
C14 N3 C15 113.6(2)
C14 N3 Al1 104.14(17)
C15 N3 Al1 117.98(18)
C6 N2 C8 111.5(3)
C6 N2 C7 110.2(3)
C8 N2 C7 109.9(3)
C18 N4 C17 109.6(3)
C18 N4 C16 110.6(3)
C17 N4 C16 111.6(3)

loop_
_geom_bond_atom_site_label_1
_geom_bond_atom_site_label_2
_geom_bond_distance
Al1 O2 1.855(2)
Al1 O1 1.944(2)
Al1 C20 1.985(3)
Al1 C19 1.991(3)
Al1 N3 2.189(3)
Al1 Al2 2.9876(12)
Al2 O1 1.860(2)
Al2 O2 1.941(2)
Al2 C9 1.985(3)
Al2 C10 1.986(3)
Al2 N1 2.182(3)
C1 O1 1.431(4)
C1 C3 1.524(4)
C1 C4 1.524(4)
C1 C2 1.526(4)
C4 N1 1.473(4)
C6 N2 1.463(4)
C6 C5 1.509(4)
C5 N1 1.485(4)
C7 N2 1.465(4)
C8 N2 1.462(4)
C15 N3 1.482(4)
C15 C16 1.516(4)
C16 N4 1.464(4)
C11 O2 1.437(4)
C11 C14 1.516(4)
C11 C12 1.522(4)
C11 C13 1.527(4)
C14 N3 1.474(4)
C17 N4 1.455(4)
N4 C18 1.451(5)
